data_4105747
loop_
_publ_author_name
'Yoshiaki Nakao'
'Eiji Morita'
'Hiroaki Idei'
'Tamejiro Hiyama'

_publ_section_title
;
 Dehydrogenative [4 + 2] Cycloaddition of Formamides with Alkynes through
 Double C-H Activation
;
_journal_name_full 'Journal of the American Chemical Society'
_journal_page_first 3264
_journal_page_last 3267
_journal_paper_doi 10.1021/ja1102037
_journal_volume 133
_journal_year 2011
_chemical_formula_sum 'C31 H27 N O'
_chemical_formula_weight 429.54
_chemical_name_systematic
; 
 ? 
;
_space_group_IT_number 19
_symmetry_cell_setting orthorhombic
_symmetry_space_group_name_Hall 'P 2ac 2ab'
_symmetry_space_group_name_H-M 'P 21 21 21'
_atom_sites_solution_hydrogens geom
_atom_sites_solution_primary direct
_atom_sites_solution_secondary difmap
_audit_creation_method SHELXL-97
_cell_angle_alpha 90.00
_cell_angle_beta 90.00
_cell_angle_gamma 90.00
_cell_formula_units_Z 4
_cell_length_a 9.7720(12)
_cell_length_b 10.0074(12)
_cell_length_c 24.521(3)
_cell_measurement_reflns_used 5481
_cell_measurement_temperature 300(2)
_cell_measurement_theta_max 23.49
_cell_measurement_theta_min 2.24
_cell_volume 2398.0(5)
_computing_cell_refinement 'Bruker SMART'
_computing_data_collection 'Bruker SMART'
_computing_data_reduction 'Bruker SAINT'
_computing_molecular_graphics 'Bruker SHELXTL'
_computing_publication_material 'Bruker SHELXTL'
_computing_structure_refinement 'SHELXL-97 (Sheldrick, 1997)'
_computing_structure_solution 'SHELXS-97 (Sheldrick, 1990)'
_diffrn_ambient_temperature 300(2)
_diffrn_detector_area_resol_mean 8.366
_diffrn_measured_fraction_theta_full 1.000
_diffrn_measured_fraction_theta_max 1.000
_diffrn_measurement_device_type 'CCD area detector'
_diffrn_measurement_method 'phi and omega scans'
_diffrn_radiation_monochromator graphite
_diffrn_radiation_source 'fine-focus sealed tube'
_diffrn_radiation_type MoK\a
_diffrn_radiation_wavelength 0.71073
_diffrn_reflns_av_R_equivalents 0.0228
_diffrn_reflns_av_sigmaI/netI 0.0237
_diffrn_reflns_limit_h_max 11
_diffrn_reflns_limit_h_min -11
_diffrn_reflns_limit_k_max 10
_diffrn_reflns_limit_k_min -12
_diffrn_reflns_limit_l_max 26
_diffrn_reflns_limit_l_min -29
_diffrn_reflns_number 13127
_diffrn_reflns_theta_full 25.49
_diffrn_reflns_theta_max 25.49
_diffrn_reflns_theta_min 1.66
_exptl_absorpt_coefficient_mu 0.071
_exptl_absorpt_correction_T_max 0.9859
_exptl_absorpt_correction_T_min 0.9654
_exptl_absorpt_correction_type empirical
_exptl_crystal_colour colorless
_exptl_crystal_density_diffrn 1.190
_exptl_crystal_description prism
_exptl_crystal_F_000 912
_exptl_crystal_size_max 0.50
_exptl_crystal_size_mid 0.40
_exptl_crystal_size_min 0.20
_refine_diff_density_max 0.165
_refine_diff_density_min -0.169
_refine_diff_density_rms 0.028
_refine_ls_abs_structure_details 'Flack H D (1983), Acta Cryst. A39, 876-881'
_refine_ls_abs_structure_Flack 1.6(16)
_refine_ls_extinction_coef 0.0265(19)
_refine_ls_extinction_expression Fc^*^=kFc[1+0.001xFc^2^\l^3^/sin(2\q)]^-1/4^
_refine_ls_extinction_method SHELXL
_refine_ls_goodness_of_fit_ref 1.053
_refine_ls_hydrogen_treatment constr
_refine_ls_matrix_type full
_refine_ls_number_parameters 300
_refine_ls_number_reflns 4447
_refine_ls_number_restraints 0
_refine_ls_restrained_S_all 1.053
_refine_ls_R_factor_all 0.0452
_refine_ls_R_factor_gt 0.0391
_refine_ls_shift/su_max 0.000
_refine_ls_shift/su_mean 0.000
_refine_ls_structure_factor_coef Fsqd
_refine_ls_weighting_details 'calc w=1/[\s^2^(Fo^2^)+(0.0623P)^2^+0.1433P] where P=(Fo^2^+2Fc^2^)/3'
_refine_ls_weighting_scheme calc
_refine_ls_wR_factor_gt 0.1029
_refine_ls_wR_factor_ref 0.1057
_reflns_number_gt 3919
_reflns_number_total 4447
_reflns_threshold_expression >2sigma(I)
_cod_data_source_file ja1102037_si_002.cif
_cod_data_source_block 3ab
_cod_database_code 4105747

loop_
_symmetry_equiv_pos_as_xyz
'x, y, z'
'-x+1/2, -y, z+1/2'
'-x, y+1/2, -z+1/2'
'x+1/2, -y+1/2, -z'

loop_
_atom_site_label
_atom_site_type_symbol
_atom_site_fract_x
_atom_site_fract_y
_atom_site_fract_z
_atom_site_U_iso_or_equiv
_atom_site_adp_type
_atom_site_occupancy
_atom_site_symmetry_multiplicity
_atom_site_calc_flag
_atom_site_refinement_flags
O1 O 0.26602(14) -0.15659(12) 0.10993(5) 0.0598(3) Uani 1 1 d .
C5 C 0.27458(17) 0.14143(16) 0.19111(6) 0.0503(4) Uani 1 1 d .
H5 H 0.3574 0.1752 0.2090 0.060 Uiso 1 1 calc R
C1 C 0.24058(17) -0.04423(16) 0.12651(6) 0.0452(4) Uani 1 1 d .
N1 N 0.30714(14) 0.00848(14) 0.16979(5) 0.0499(3) Uani 1 1 d .
C6 C 0.03686(17) -0.02407(16) 0.06175(6) 0.0461(4) Uani 1 1 d .
C12 C 0.07164(17) 0.27134(16) 0.06732(6) 0.0466(4) Uani 1 1 d .
C3 C 0.14654(17) 0.17629(15) 0.10289(6) 0.0443(4) Uani 1 1 d .
C2 C 0.13868(16) 0.04271(15) 0.09786(6) 0.0436(4) Uani 1 1 d .
C4 C 0.24310(18) 0.23552(17) 0.14385(7) 0.0507(4) Uani 1 1 d .
H4A H 0.2035 0.3172 0.1582 0.061 Uiso 1 1 calc R
H4B H 0.3280 0.2588 0.1257 0.061 Uiso 1 1 calc R
C26 C 0.42708(18) -0.05786(18) 0.25420(7) 0.0547(4) Uani 1 1 d .
C7 C 0.0754(2) -0.10829(18) 0.01944(7) 0.0569(4) Uani 1 1 d .
H7 H 0.1673 -0.1290 0.0145 0.068 Uiso 1 1 calc R
C13 C 0.0696(2) 0.25330(19) 0.01109(7) 0.0595(4) Uani 1 1 d .
H13 H 0.1146 0.1805 -0.0042 0.071 Uiso 1 1 calc R
C18 C 0.1616(2) 0.13988(17) 0.23394(6) 0.0563(4) Uani 1 1 d .
C24 C 0.42569(18) -0.0640(2) 0.19250(7) 0.0584(5) Uani 1 1 d .
H24 H 0.4151 -0.1581 0.1824 0.070 Uiso 1 1 calc R
C17 C 0.0065(2) 0.38211(19) 0.08804(8) 0.0617(5) Uani 1 1 d .
H17 H 0.0072 0.3974 0.1255 0.074 Uiso 1 1 calc R
C15 C -0.0631(2) 0.4512(2) -0.00084(9) 0.0726(6) Uani 1 1 d .
H15 H -0.1087 0.5108 -0.0236 0.087 Uiso 1 1 calc R
C16 C -0.0602(2) 0.4714(2) 0.05387(9) 0.0767(6) Uani 1 1 d .
H16 H -0.1034 0.5459 0.0686 0.092 Uiso 1 1 calc R
C14 C 0.0018(2) 0.3419(2) -0.02206(8) 0.0701(6) Uani 1 1 d .
H14 H 0.0001 0.3274 -0.0595 0.084 Uiso 1 1 calc R
C28 C 0.3351(3) -0.1250(3) 0.34081(9) 0.0873(7) Uani 1 1 d .
H28 H 0.2726 -0.1754 0.3607 0.105 Uiso 1 1 calc R
C11 C -0.10076(19) 0.0006(2) 0.06891(8) 0.0612(5) Uani 1 1 d .
H11 H -0.1295 0.0541 0.0977 0.073 Uiso 1 1 calc R
C31 C 0.5194(2) 0.0210(2) 0.28293(9) 0.0727(5) Uani 1 1 d .
H31 H 0.5840 0.0707 0.2639 0.087 Uiso 1 1 calc R
C8 C -0.0214(3) -0.1615(2) -0.01534(8) 0.0721(6) Uani 1 1 d .
H8 H 0.0061 -0.2177 -0.0435 0.087 Uiso 1 1 calc R
C27 C 0.3347(2) -0.1307(2) 0.28339(8) 0.0691(5) Uani 1 1 d .
H27 H 0.2714 -0.1843 0.2654 0.083 Uiso 1 1 calc R
C30 C 0.5171(3) 0.0271(3) 0.33894(10) 0.0890(7) Uani 1 1 d .
H30 H 0.5784 0.0821 0.3573 0.107 Uiso 1 1 calc R
C19 C 0.0444(2) 0.0639(2) 0.22977(8) 0.0743(6) Uani 1 1 d .
H19 H 0.0338 0.0065 0.2003 0.089 Uiso 1 1 calc R
C21 C -0.0432(4) 0.1522(3) 0.31264(12) 0.1158(12) Uani 1 1 d .
H21 H -0.1122 0.1574 0.3387 0.139 Uiso 1 1 calc R
C29 C 0.4266(3) -0.0461(3) 0.36697(9) 0.0914(8) Uani 1 1 d .
H29 H 0.4265 -0.0427 0.4049 0.110 Uiso 1 1 calc R
C9 C -0.1562(3) -0.1328(2) -0.00885(9) 0.0815(7) Uani 1 1 d .
H9 H -0.2207 -0.1668 -0.0331 0.098 Uiso 1 1 calc R
C23 C 0.1745(4) 0.2192(2) 0.27927(10) 0.1014(9) Uani 1 1 d .
H23 H 0.2533 0.2700 0.2839 0.122 Uiso 1 1 calc R
C10 C -0.1964(2) -0.0534(3) 0.03373(10) 0.0819(7) Uani 1 1 d .
H10 H -0.2888 -0.0355 0.0390 0.098 Uiso 1 1 calc R
C20 C -0.0572(3) 0.0718(3) 0.26861(10) 0.1003(9) Uani 1 1 d .
H20 H -0.1363 0.0213 0.2645 0.120 Uiso 1 1 calc R
C22 C 0.0727(6) 0.2250(3) 0.31818(12) 0.1363(15) Uani 1 1 d .
H22 H 0.0838 0.2795 0.3486 0.164 Uiso 1 1 calc R
C25 C 0.5558(2) -0.0136(3) 0.16492(9) 0.0938(8) Uani 1 1 d .
H25A H 0.5503 -0.0301 0.1264 0.141 Uiso 1 1 calc R
H25B H 0.6335 -0.0596 0.1797 0.141 Uiso 1 1 calc R
H25C H 0.5653 0.0806 0.1712 0.141 Uiso 1 1 calc R

loop_
_atom_site_aniso_label
_atom_site_aniso_U_11
_atom_site_aniso_U_22
_atom_site_aniso_U_33
_atom_site_aniso_U_23
_atom_site_aniso_U_13
_atom_site_aniso_U_12
O1 0.0822(9) 0.0458(7) 0.0513(7) -0.0071(5) -0.0033(6) 0.0134(6)
C5 0.0568(9) 0.0472(9) 0.0470(8) -0.0075(7) -0.0133(7) 0.0027(7)
C1 0.0561(9) 0.0434(8) 0.0361(7) 0.0002(6) 0.0060(7) -0.0004(7)
N1 0.0571(8) 0.0483(8) 0.0443(7) -0.0038(6) -0.0071(6) 0.0103(6)
C6 0.0574(9) 0.0422(8) 0.0389(8) 0.0027(6) -0.0024(7) -0.0056(7)
C12 0.0515(9) 0.0452(8) 0.0431(8) 0.0019(7) -0.0024(7) -0.0039(7)
C3 0.0505(9) 0.0454(9) 0.0370(8) -0.0005(6) 0.0009(6) 0.0003(7)
C2 0.0513(9) 0.0446(9) 0.0349(7) -0.0027(6) 0.0018(6) 0.0031(7)
C4 0.0583(9) 0.0441(9) 0.0496(9) -0.0015(7) -0.0077(8) -0.0017(8)
C26 0.0601(10) 0.0566(10) 0.0474(9) 0.0068(8) -0.0040(8) 0.0162(8)
C7 0.0714(11) 0.0509(10) 0.0485(9) -0.0069(8) -0.0005(8) -0.0056(9)
C13 0.0804(12) 0.0510(10) 0.0470(9) 0.0015(8) -0.0055(9) 0.0000(9)
C18 0.0819(12) 0.0454(9) 0.0417(8) -0.0015(7) -0.0070(8) 0.0164(9)
C24 0.0647(11) 0.0633(11) 0.0472(9) 0.0037(8) -0.0044(8) 0.0186(9)
C17 0.0724(12) 0.0601(11) 0.0527(10) -0.0012(9) -0.0039(8) 0.0122(9)
C15 0.0695(12) 0.0724(13) 0.0760(13) 0.0225(11) -0.0200(11) 0.0047(10)
C16 0.0796(13) 0.0657(13) 0.0847(14) 0.0040(11) -0.0092(12) 0.0239(11)
C14 0.0901(15) 0.0699(12) 0.0502(10) 0.0117(9) -0.0181(9) -0.0073(12)
C28 0.1094(18) 0.0803(16) 0.0720(14) 0.0179(12) 0.0244(14) 0.0109(15)
C11 0.0576(10) 0.0666(12) 0.0593(10) -0.0028(9) -0.0011(8) -0.0026(9)
C31 0.0701(11) 0.0821(14) 0.0659(12) 0.0081(11) -0.0141(10) 0.0018(11)
C8 0.1084(18) 0.0550(11) 0.0529(11) -0.0098(9) -0.0083(11) -0.0151(11)
C27 0.0767(12) 0.0655(12) 0.0651(11) 0.0043(10) 0.0017(10) 0.0067(11)
C30 0.1060(17) 0.0955(17) 0.0655(13) -0.0067(13) -0.0293(13) 0.0125(15)
C19 0.0775(13) 0.0952(16) 0.0503(10) -0.0052(10) 0.0037(9) 0.0032(12)
C21 0.175(3) 0.092(2) 0.0800(18) 0.0260(16) 0.058(2) 0.064(2)
C29 0.130(2) 0.0904(18) 0.0537(12) 0.0042(12) -0.0065(14) 0.0190(17)
C9 0.0921(17) 0.0776(14) 0.0748(14) -0.0017(12) -0.0233(12) -0.0324(13)
C23 0.169(3) 0.0698(14) 0.0657(13) -0.0247(11) 0.0125(16) -0.0057(17)
C10 0.0590(11) 0.0921(17) 0.0945(16) 0.0050(14) -0.0132(11) -0.0160(11)
C20 0.0938(17) 0.136(2) 0.0706(14) 0.0203(16) 0.0234(13) 0.0258(17)
C22 0.257(5) 0.0781(19) 0.0736(17) -0.0254(15) 0.053(3) 0.021(3)
C25 0.0663(12) 0.147(2) 0.0681(13) 0.0281(14) 0.0085(11) 0.0307(14)

loop_
_atom_type_symbol
_atom_type_description
_atom_type_scat_dispersion_real
_atom_type_scat_dispersion_imag
_atom_type_scat_source
C C 0.0033 0.0016 'International Tables Vol C Tables 4.2.6.8 and 6.1.1.4'
H H 0.0000 0.0000 'International Tables Vol C Tables 4.2.6.8 and 6.1.1.4'
N N 0.0061 0.0033 'International Tables Vol C Tables 4.2.6.8 and 6.1.1.4'
O O 0.0106 0.0060 'International Tables Vol C Tables 4.2.6.8 and 6.1.1.4'

loop_
_geom_angle_atom_site_label_1
_geom_angle_atom_site_label_2
_geom_angle_atom_site_label_3
_geom_angle
N1 C5 C18 113.21(14)
N1 C5 C4 109.49(13)
C18 C5 C4 112.58(14)
N1 C5 H5 107.1
C18 C5 H5 107.1
C4 C5 H5 107.1
O1 C1 N1 121.51(15)
O1 C1 C2 120.94(14)
N1 C1 C2 117.49(14)
C1 N1 C5 122.02(13)
C1 N1 C24 118.82(14)
C5 N1 C24 118.84(13)
C11 C6 C7 117.93(16)
C11 C6 C2 119.71(15)
C7 C6 C2 122.34(15)
C17 C12 C13 117.67(16)
C17 C12 C3 121.85(15)
C13 C12 C3 120.44(15)
C2 C3 C12 123.73(14)
C2 C3 C4 119.35(14)
C12 C3 C4 116.78(13)
C3 C2 C6 122.58(14)
C3 C2 C1 119.78(14)
C6 C2 C1 117.53(14)
C3 C4 C5 113.07(13)
C3 C4 H4A 109.0
C5 C4 H4A 109.0
C3 C4 H4B 109.0
C5 C4 H4B 109.0
H4A C4 H4B 107.8
C27 C26 C31 117.86(18)
C27 C26 C24 119.80(18)
C31 C26 C24 122.34(18)
C8 C7 C6 120.66(19)
C8 C7 H7 119.7
C6 C7 H7 119.7
C14 C13 C12 120.64(18)
C14 C13 H13 119.7
C12 C13 H13 119.7
C23 C18 C19 117.1(2)
C23 C18 C5 119.1(2)
C19 C18 C5 123.80(16)
N1 C24 C26 111.35(14)
N1 C24 C25 108.93(14)
C26 C24 C25 114.97(17)
N1 C24 H24 107.1
C26 C24 H24 107.1
C25 C24 H24 107.1
C12 C17 C16 120.87(18)
C12 C17 H17 119.6
C16 C17 H17 119.6
C16 C15 C14 119.06(18)
C16 C15 H15 120.5
C14 C15 H15 120.5
C15 C16 C17 120.7(2)
C15 C16 H16 119.6
C17 C16 H16 119.6
C15 C14 C13 121.01(18)
C15 C14 H14 119.5
C13 C14 H14 119.5
C29 C28 C27 119.9(2)
C29 C28 H28 120.0
C27 C28 H28 120.0
C6 C11 C10 120.69(19)
C6 C11 H11 119.7
C10 C11 H11 119.7
C30 C31 C26 121.4(2)
C30 C31 H31 119.3
C26 C31 H31 119.3
C9 C8 C7 120.7(2)
C9 C8 H8 119.6
C7 C8 H8 119.6
C26 C27 C28 120.1(2)
C26 C27 H27 120.0
C28 C27 H27 120.0
C29 C30 C31 119.9(2)
C29 C30 H30 120.0
C31 C30 H30 120.0
C18 C19 C20 121.0(2)
C18 C19 H19 119.5
C20 C19 H19 119.5
C22 C21 C20 119.0(3)
C22 C21 H21 120.5
C20 C21 H21 120.5
C30 C29 C28 120.8(2)
C30 C29 H29 119.6
C28 C29 H29 119.6
C8 C9 C10 119.35(19)
C8 C9 H9 120.3
C10 C9 H9 120.3
C18 C23 C22 121.2(3)
C18 C23 H23 119.4
C22 C23 H23 119.4
C9 C10 C11 120.6(2)
C9 C10 H10 119.7
C11 C10 H10 119.7
C21 C20 C19 120.8(3)
C21 C20 H20 119.6
C19 C20 H20 119.6
C21 C22 C23 120.8(3)
C21 C22 H22 119.6
C23 C22 H22 119.6
C24 C25 H25A 109.5
C24 C25 H25B 109.5
H25A C25 H25B 109.5
C24 C25 H25C 109.5
H25A C25 H25C 109.5
H25B C25 H25C 109.5

loop_
_geom_bond_atom_site_label_1
_geom_bond_atom_site_label_2
_geom_bond_distance
O1 C1 1.221(2)
C5 N1 1.464(2)
C5 C18 1.524(3)
C5 C4 1.525(2)
C5 H5 0.9800
C1 N1 1.352(2)
C1 C2 1.497(2)
N1 C24 1.476(2)
C6 C11 1.378(3)
C6 C7 1.389(2)
C6 C2 1.490(2)
C12 C17 1.376(3)
C12 C13 1.391(2)
C12 C3 1.484(2)
C3 C2 1.345(2)
C3 C4 1.500(2)
C4 H4A 0.9700
C4 H4B 0.9700
C26 C27 1.363(3)
C26 C31 1.390(3)
C26 C24 1.514(2)
C7 C8 1.380(3)
C7 H7 0.9300
C13 C14 1.374(3)
C13 H13 0.9300
C18 C23 1.371(3)
C18 C19 1.378(3)
C24 C25 1.525(3)
C24 H24 0.9800
C17 C16 1.388(3)
C17 H17 0.9300
C15 C16 1.357(3)
C15 C14 1.367(3)
C15 H15 0.9300
C16 H16 0.9300
C14 H14 0.9300
C28 C29 1.355(4)
C28 C27 1.409(3)
C28 H28 0.9300
C11 C10 1.382(3)
C11 H11 0.9300
C31 C30 1.375(3)
C31 H31 0.9300
C8 C9 1.358(3)
C8 H8 0.9300
C27 H27 0.9300
C30 C29 1.339(4)
C30 H30 0.9300
C19 C20 1.378(3)
C19 H19 0.9300
C21 C22 1.353(5)
C21 C20 1.353(4)
C21 H21 0.9300
C29 H29 0.9300
C9 C10 1.370(3)
C9 H9 0.9300
C23 C22 1.380(5)
C23 H23 0.9300
C10 H10 0.9300
C20 H20 0.9300
C22 H22 0.9300
C25 H25A 0.9600
C25 H25B 0.9600
C25 H25C 0.9600
